data_4317746
loop_
_publ_author_name
'Jos\'e S. Casas'
'Mar\'ia V. Casta\~no'
'Eduardo E. Castellano'
'Javier Ellena'
'Mar\'ia S. Garc\'ia-Tasende'
'\'Angeles Gato'
'Agust\'in S\'anchez'
'Luisa M. Sanju\'an'
'Jos\'e Sordo'

_publ_section_title
;
 Metal-Induced Cyclization of Thiosemicarbazones Derived from \b-Keto
 Amides and \b-Keto Esters: Open-Chain and Cyclized Ligands in Zinc(II)
 Complexes
;
_journal_name_full 'Inorganic Chemistry'
_journal_page_first 1550
_journal_page_last 1557
_journal_paper_doi 10.1021/ic0111942
_journal_volume 41
_journal_year 2002
_chemical_formula_sum 'C14 H26 N6 O5 S4 Zn'
_chemical_formula_weight 552.02
_chemical_name_systematic
;
 ?
;
_space_group_IT_number 15
_symmetry_cell_setting monoclinic
_symmetry_space_group_name_Hall '-C 2yc'
_symmetry_space_group_name_H-M 'C 1 2/c 1'
_atom_sites_solution_hydrogens geom
_atom_sites_solution_primary direct
_atom_sites_solution_secondary difmap
_audit_creation_method SHELXL-97
_cell_angle_alpha 90.00
_cell_angle_beta 97.485(3)
_cell_angle_gamma 90.00
_cell_formula_units_Z 4
_cell_length_a 10.7100(3)
_cell_length_b 18.8440(6)
_cell_length_c 12.1070(4)
_cell_measurement_temperature 293(2)
_cell_measurement_theta_max 43
_cell_measurement_theta_min 20
_cell_volume 2422.61(13)
_computing_structure_refinement 'SHELXL-97 (Sheldrick, 1997)'
_computing_structure_solution 'SHELXS-97 (Sheldrick, 1990)'
_diffrn_ambient_temperature 293(2)
_diffrn_measured_fraction_theta_full 1.000
_diffrn_measured_fraction_theta_max 1.000
_diffrn_radiation_monochromator graphite
_diffrn_radiation_source 'fine-focus sealed tube'
_diffrn_radiation_type CuK\a
_diffrn_radiation_wavelength 1.54184
_diffrn_reflns_av_R_equivalents 0.0246
_diffrn_reflns_av_sigmaI/netI 0.0117
_diffrn_reflns_limit_h_max 13
_diffrn_reflns_limit_h_min -13
_diffrn_reflns_limit_k_max 23
_diffrn_reflns_limit_k_min 0
_diffrn_reflns_limit_l_max 15
_diffrn_reflns_limit_l_min 0
_diffrn_reflns_number 2663
_diffrn_reflns_theta_full 75.90
_diffrn_reflns_theta_max 75.90
_diffrn_reflns_theta_min 4.69
_exptl_absorpt_coefficient_mu 4.954
_exptl_crystal_colour colourless
_exptl_crystal_density_diffrn 1.513
_exptl_crystal_density_method 'not measured'
_exptl_crystal_description prism
_exptl_crystal_F_000 1144
_exptl_crystal_size_max 0.40
_exptl_crystal_size_mid 0.40
_exptl_crystal_size_min 0.20
_refine_diff_density_max 0.503
_refine_diff_density_min -0.639
_refine_diff_density_rms 0.075
_refine_ls_extinction_coef 0.00121(17)
_refine_ls_extinction_expression Fc^*^=kFc[1+0.001xFc^2^\l^3^/sin(2\q)]^-1/4^
_refine_ls_extinction_method SHELXL
_refine_ls_goodness_of_fit_ref 1.063
_refine_ls_hydrogen_treatment mixed
_refine_ls_matrix_type full
_refine_ls_number_parameters 178
_refine_ls_number_reflns 2540
_refine_ls_number_restraints 0
_refine_ls_restrained_S_all 1.063
_refine_ls_R_factor_all 0.0502
_refine_ls_R_factor_gt 0.0482
_refine_ls_shift/su_max 0.000
_refine_ls_shift/su_mean 0.000
_refine_ls_structure_factor_coef Fsqd
_refine_ls_weighting_details 'calc w=1/[\s^2^(Fo^2^)+(0.0870P)^2^+2.8438P] where P=(Fo^2^+2Fc^2^)/3'
_refine_ls_weighting_scheme calc
_refine_ls_wR_factor_gt 0.1385
_refine_ls_wR_factor_ref 0.1409
_reflns_number_gt 2381
_reflns_number_total 2540
_reflns_threshold_expression >2sigma(I)
_cod_data_source_file ic0111942_2.cif
_cod_data_source_block '[Zn(L1)2H2O)].2DMSO'
_cod_original_cell_volume 2422.60(13)
_cod_database_code 4317746

loop_
_symmetry_equiv_pos_as_xyz
'x, y, z'
'-x, y, -z+1/2'
'x+1/2, y+1/2, z'
'-x+1/2, y+1/2, -z+1/2'
'-x, -y, -z'
'x, -y, z-1/2'
'-x+1/2, -y+1/2, -z'
'x+1/2, -y+1/2, z-1/2'

loop_
_atom_site_label
_atom_site_type_symbol
_atom_site_fract_x
_atom_site_fract_y
_atom_site_fract_z
_atom_site_U_iso_or_equiv
_atom_site_adp_type
_atom_site_occupancy
_atom_site_symmetry_multiplicity
_atom_site_calc_flag
_atom_site_refinement_flags
_atom_site_disorder_assembly
_atom_site_disorder_group
Zn Zn 0.5000 0.68462(3) 0.2500 0.0490(2) Uani 1 2 d S . .
S1 S 0.43611(7) 0.62857(6) 0.40832(6) 0.0744(3) Uani 1 1 d . . .
S1S S 0.73469(9) 0.52455(5) 0.88732(8) 0.0744(3) Uani 1 1 d . . .
O1 O 0.8340(2) 0.63383(11) 0.61141(17) 0.0606(5) Uani 1 1 d . . .
O1S O 0.6443(3) 0.57365(17) 0.8244(2) 0.0835(8) Uani 1 1 d . . .
O1W O 0.5000 0.79167(19) 0.2500 0.0708(10) Uani 1 2 d S . .
N1 N 0.5864(3) 0.60280(17) 0.5931(2) 0.0620(7) Uani 1 1 d . . .
N2 N 0.68370(19) 0.65163(11) 0.45420(16) 0.0451(5) Uani 1 1 d . . .
N3 N 0.6787(2) 0.68083(12) 0.34773(17) 0.0472(5) Uani 1 1 d . . .
C1 C 0.5766(2) 0.62727(15) 0.4913(2) 0.0497(6) Uani 1 1 d . . .
C2 C 0.7936(2) 0.70357(15) 0.3402(2) 0.0494(6) Uani 1 1 d . . .
C5 C 0.8220(3) 0.7376(2) 0.2351(3) 0.0655(8) Uani 1 1 d . . .
C3 C 0.8760(3) 0.69010(16) 0.4380(3) 0.0549(7) Uani 1 1 d . . .
C4 C 0.8074(2) 0.65724(14) 0.5126(2) 0.0494(6) Uani 1 1 d . . .
C1S C 0.8217(6) 0.4854(3) 0.7858(5) 0.0971(14) Uani 1 1 d . . .
C2S C 0.8551(5) 0.5800(5) 0.9536(6) 0.144(3) Uani 1 1 d . . .
H2S1 H 0.8239 0.6058 1.0126 0.217 Uiso 1 1 calc R . .
H2S2 H 0.8811 0.6127 0.9003 0.217 Uiso 1 1 calc R . .
H2S3 H 0.9256 0.5515 0.9839 0.217 Uiso 1 1 calc R . .
H11 H 0.652(5) 0.613(2) 0.622(4) 0.088(14) Uiso 1 1 d . . .
H12 H 0.530(4) 0.5954(17) 0.618(3) 0.051(10) Uiso 1 1 d . . .
H51 H 0.876(5) 0.782(3) 0.253(4) 0.102(15) Uiso 1 1 d . . .
H52 H 0.747(5) 0.760(2) 0.192(4) 0.098(14) Uiso 1 1 d . . .
H53 H 0.860(5) 0.708(3) 0.191(5) 0.108(16) Uiso 1 1 d . . .
H31 H 0.957(4) 0.704(2) 0.456(4) 0.086(12) Uiso 1 1 d . . .
H1W H 0.548(5) 0.817(2) 0.282(4) 0.107(18) Uiso 1 1 d . . .
H1S1 H 0.857(4) 0.522(3) 0.749(4) 0.085(13) Uiso 1 1 d . . .
H1S2 H 0.777(6) 0.457(3) 0.741(5) 0.13(2) Uiso 1 1 d . . .
H1S3 H 0.885(5) 0.453(3) 0.832(5) 0.117(17) Uiso 1 1 d . . .

loop_
_atom_site_aniso_label
_atom_site_aniso_U_11
_atom_site_aniso_U_22
_atom_site_aniso_U_33
_atom_site_aniso_U_23
_atom_site_aniso_U_13
_atom_site_aniso_U_12
Zn 0.0399(3) 0.0698(4) 0.0340(3) 0.000 -0.00691(19) 0.000
S1 0.0452(4) 0.1285(8) 0.0454(4) 0.0233(4) -0.0104(3) -0.0194(4)
S1S 0.0734(5) 0.0821(6) 0.0671(5) 0.0246(4) 0.0071(4) -0.0029(4)
O1 0.0561(11) 0.0717(12) 0.0466(10) 0.0089(9) -0.0207(9) -0.0048(9)
O1S 0.0748(16) 0.125(2) 0.0491(12) 0.0120(13) 0.0000(11) 0.0210(15)
O1W 0.0645(19) 0.0678(18) 0.068(2) 0.000 -0.0360(16) 0.000
N1 0.0542(15) 0.0893(19) 0.0394(12) 0.0117(11) -0.0056(11) -0.0100(13)
N2 0.0415(10) 0.0558(11) 0.0342(9) 0.0019(8) -0.0090(8) 0.0004(8)
N3 0.0395(11) 0.0641(13) 0.0352(10) 0.0025(8) -0.0053(8) 0.0009(8)
C1 0.0477(13) 0.0630(14) 0.0349(12) 0.0009(10) -0.0072(10) -0.0024(11)
C2 0.0410(12) 0.0604(14) 0.0447(13) -0.0046(11) -0.0027(10) 0.0003(11)
C5 0.0497(16) 0.094(2) 0.0524(16) 0.0083(16) 0.0037(13) -0.0037(16)
C3 0.0408(13) 0.0679(17) 0.0522(15) -0.0036(12) -0.0086(11) -0.0007(11)
C4 0.0456(13) 0.0524(13) 0.0452(13) -0.0026(10) -0.0132(10) 0.0002(10)
C1S 0.110(4) 0.078(3) 0.106(4) 0.005(3) 0.022(3) 0.016(3)
C2S 0.070(3) 0.230(8) 0.128(5) -0.065(5) -0.010(3) -0.009(4)

loop_
_atom_type_symbol
_atom_type_description
_atom_type_scat_dispersion_real
_atom_type_scat_dispersion_imag
_atom_type_scat_source
C C 0.0181 0.0091 'International Tables Vol C Tables 4.2.6.8 and 6.1.1.4'
H H 0.0000 0.0000 'International Tables Vol C Tables 4.2.6.8 and 6.1.1.4'
N N 0.0311 0.0180 'International Tables Vol C Tables 4.2.6.8 and 6.1.1.4'
O O 0.0492 0.0322 'International Tables Vol C Tables 4.2.6.8 and 6.1.1.4'
S S 0.3331 0.5567 'International Tables Vol C Tables 4.2.6.8 and 6.1.1.4'
Zn Zn -1.5491 0.6778 'International Tables Vol C Tables 4.2.6.8 and 6.1.1.4'

loop_
_geom_angle_atom_site_label_1
_geom_angle_atom_site_label_2
_geom_angle_atom_site_label_3
_geom_angle
_geom_angle_site_symmetry_1
_geom_angle_site_symmetry_3
_geom_angle_publ_flag
O1W Zn N3 91.92(6) . . ?
O1W Zn N3 91.95(6) . 2_655 ?
N3 Zn N3 176.13(13) . 2_655 ?
O1W Zn S1 116.48(3) . . ?
N3 Zn S1 82.42(6) . . ?
N3 Zn S1 95.85(6) 2_655 . ?
O1W Zn S1 116.54(3) . 2_655 ?
N3 Zn S1 95.86(6) . 2_655 ?
N3 Zn S1 82.40(6) 2_655 2_655 ?
S1 Zn S1 126.98(6) . 2_655 ?
C1 S1 Zn 99.10(10) . . ?
O1S S1S C2S 104.7(3) . . ?
O1S S1S C1S 105.5(2) . . ?
C2S S1S C1S 98.1(3) . . ?
C1 N2 N3 120.23(19) . . ?
C1 N2 C4 129.0(2) . . ?
N3 N2 C4 110.6(2) . . ?
C2 N3 N2 105.56(19) . . ?
C2 N3 Zn 137.33(18) . . ?
N2 N3 Zn 116.91(16) . . ?
N1 C1 N2 117.5(2) . . ?
N1 C1 S1 121.2(2) . . ?
N2 C1 S1 121.27(18) . . ?
N3 C2 C3 111.9(3) . . ?
N3 C2 C5 119.7(2) . . ?
C3 C2 C5 128.4(3) . . ?
C4 C3 C2 107.6(3) . . ?
O1 C4 C3 134.2(2) . . ?
O1 C4 N2 121.5(2) . . ?
C3 C4 N2 104.4(2) . . ?

loop_
_geom_bond_atom_site_label_1
_geom_bond_atom_site_label_2
_geom_bond_distance
_geom_bond_site_symmetry_2
_geom_bond_publ_flag
Zn O1W 2.017(4) . ?
Zn N3 2.116(2) . ?
Zn N3 2.116(2) 2_655 ?
Zn S1 2.3657(8) . ?
Zn S1 2.3669(8) 2_655 ?
S1 C1 1.697(3) . ?
S1S O1S 1.476(3) . ?
S1S C2S 1.769(6) . ?
S1S C1S 1.795(6) . ?
O1 C4 1.271(3) . ?
N1 C1 1.307(4) . ?
N2 C1 1.364(3) . ?
N2 N3 1.396(3) . ?
N2 C4 1.422(3) . ?
N3 C2 1.317(3) . ?
C2 C3 1.405(4) . ?
C2 C5 1.491(4) . ?
C3 C4 1.383(4) . ?

loop_
_geom_hbond_atom_site_label_D
_geom_hbond_atom_site_label_H
_geom_hbond_atom_site_label_A
_geom_hbond_distance_DH
_geom_hbond_distance_HA
_geom_hbond_distance_DA
_geom_hbond_angle_DHA
_geom_hbond_site_symmetry_A
O1W H1W O1 0.77(5) 1.93(5) 2.678(3) 168(6) 7_666
N1 H11 O1 0.77(5) 2.01(5) 2.696(4) 149(5) .
N1 H11 O1S 0.77(5) 2.57(5) 2.842(3) 103(4) .
N1 H12 O1S 0.73(4) 2.11(4) 2.837(4) 175(4) 2_656

loop_
_geom_torsion_atom_site_label_1
_geom_torsion_atom_site_label_2
_geom_torsion_atom_site_label_3
_geom_torsion_atom_site_label_4
_geom_torsion
_geom_torsion_site_symmetry_1
_geom_torsion_site_symmetry_2
_geom_torsion_site_symmetry_3
_geom_torsion_site_symmetry_4
_geom_torsion_publ_flag
O1W Zn S1 C1 -86.35(11) . . . . ?
N3 Zn S1 C1 2.02(12) . . . . ?
N3 Zn S1 C1 178.53(12) 2_655 . . . ?
S1 Zn S1 C1 93.65(11) 2_655 . . . ?
C1 N2 N3 C2 175.7(2) . . . . ?
C4 N2 N3 C2 0.0(3) . . . . ?
C1 N2 N3 Zn -0.2(3) . . . . ?
C4 N2 N3 Zn -175.86(16) . . . . ?
O1W Zn N3 C2 -58.9(3) . . . . ?
N3 Zn N3 C2 121.1(3) 2_655 . . . ?
S1 Zn N3 C2 -175.4(3) . . . . ?
S1 Zn N3 C2 58.0(3) 2_655 . . . ?
O1W Zn N3 N2 115.12(17) . . . . ?
N3 Zn N3 N2 -64.88(17) 2_655 . . . ?
S1 Zn N3 N2 -1.34(17) . . . . ?
S1 Zn N3 N2 -127.95(17) 2_655 . . . ?
N3 N2 C1 N1 -177.6(3) . . . . ?
C4 N2 C1 N1 -2.8(4) . . . . ?
N3 N2 C1 S1 2.4(3) . . . . ?
C4 N2 C1 S1 177.3(2) . . . . ?
Zn S1 C1 N1 177.1(3) . . . . ?
Zn S1 C1 N2 -3.0(2) . . . . ?
N2 N3 C2 C3 0.4(3) . . . . ?
Zn N3 C2 C3 174.9(2) . . . . ?
N2 N3 C2 C5 179.4(3) . . . . ?
Zn N3 C2 C5 -6.1(5) . . . . ?
N3 C2 C3 C4 -0.7(4) . . . . ?
C5 C2 C3 C4 -179.6(3) . . . . ?
C2 C3 C4 O1 179.9(3) . . . . ?
C2 C3 C4 N2 0.6(3) . . . . ?
C1 N2 C4 O1 5.0(4) . . . . ?
N3 N2 C4 O1 -179.8(2) . . . . ?
C1 N2 C4 C3 -175.6(3) . . . . ?
N3 N2 C4 C3 -0.4(3) . . . . ?
